data_1574082
loop_
_publ_author_name
'Tong, Ka-Ming'
'Toigo, Jessica'
'Wolf, Michael O.'

_publ_section_title
;
 Deep-blue phosphorescence from platinum(ii) bis(acetylide) complexes with
 sulfur-bridged dipyridyl ligands.
;
_journal_issue 14
_journal_name_full 'Chemical science'
_journal_page_first 5948
_journal_page_last 5956
_journal_paper_doi 10.1039/d4sc08205b
_journal_volume 16
_journal_year 2025
_chemical_formula_moiety 'C28 H22 N2 O2 Pt S, C2 H4 Cl2'
_chemical_formula_sum 'C30 H26 Cl2 N2 O2 Pt S'
_chemical_formula_weight 744.58
_space_group_crystal_system monoclinic
_space_group_IT_number 14
_space_group_name_Hall '-P 2ybc'
_space_group_name_H-M_alt 'P 1 21/c 1'
_atom_sites_solution_hydrogens geom
_audit_creation_date 2024-10-23
_audit_creation_method
;
Olex2 1.5
(compiled 2021.12.09 svn.r5202d8cf for OlexSys, GUI svn.r6439)
;
_audit_update_record
;
2024-10-24 deposited with the CCDC.	2025-02-26 downloaded from the CCDC.
;
_cell_angle_alpha 90
_cell_angle_beta 99.343(2)
_cell_angle_gamma 90
_cell_formula_units_Z 4
_cell_length_a 10.5828(8)
_cell_length_b 26.522(2)
_cell_length_c 9.9870(8)
_cell_measurement_reflns_used 9890
_cell_measurement_temperature 100
_cell_measurement_theta_max 30.52
_cell_measurement_theta_min 2.20
_cell_volume 2765.9(4)
_computing_cell_refinement 'SAINT V8.40B (?, 2016)'
_computing_data_reduction 'SAINT V8.40B (?, 2016)'
_computing_molecular_graphics 'Olex2 1.5 (Dolomanov et al., 2009)'
_computing_publication_material 'Olex2 1.5 (Dolomanov et al., 2009)'
_computing_structure_refinement 'XL  (Sheldrick, 2008)'
_computing_structure_solution 'SHELXT 2018/2 (Sheldrick, 2018)'
_diffrn_ambient_temperature 100
_diffrn_measured_fraction_theta_full 0.999
_diffrn_measured_fraction_theta_max 0.992
_diffrn_measurement_device_type 'Bruker APEX-II CCD'
_diffrn_measurement_method '\f and \w scans'
_diffrn_radiation_type MoK\a
_diffrn_radiation_wavelength 0.71073
_diffrn_reflns_av_R_equivalents 0.0491
_diffrn_reflns_av_unetI/netI 0.0267
_diffrn_reflns_Laue_measured_fraction_full 0.999
_diffrn_reflns_Laue_measured_fraction_max 0.992
_diffrn_reflns_limit_h_max 13
_diffrn_reflns_limit_h_min -15
_diffrn_reflns_limit_k_max 37
_diffrn_reflns_limit_k_min -37
_diffrn_reflns_limit_l_max 14
_diffrn_reflns_limit_l_min -14
_diffrn_reflns_number 83311
_diffrn_reflns_point_group_measured_fraction_full 0.999
_diffrn_reflns_point_group_measured_fraction_max 0.992
_diffrn_reflns_theta_full 25.242
_diffrn_reflns_theta_max 30.592
_diffrn_reflns_theta_min 1.536
_exptl_absorpt_coefficient_mu 5.373
_exptl_absorpt_correction_T_max 0.7461
_exptl_absorpt_correction_T_min 0.5901
_exptl_absorpt_correction_type multi-scan
_exptl_absorpt_process_details
;
SADABS-2016/2 (Bruker,2016/2) was used for absorption correction.
wR2(int) was 0.0788 before and 0.0507 after correction.
The Ratio of minimum to maximum transmission is 0.7909.
The \l/2 correction factor is Not present.
;
_exptl_crystal_colour yellow
_exptl_crystal_colour_primary yellow
_exptl_crystal_density_diffrn 1.788
_exptl_crystal_description block
_exptl_crystal_F_000 1456
_exptl_crystal_size_max 0.16
_exptl_crystal_size_mid 0.09
_exptl_crystal_size_min 0.08
_refine_diff_density_max 1.081
_refine_diff_density_min -0.717
_refine_diff_density_rms 0.115
_refine_ls_extinction_method none
_refine_ls_goodness_of_fit_ref 1.058
_refine_ls_hydrogen_treatment constr
_refine_ls_matrix_type full
_refine_ls_number_parameters 345
_refine_ls_number_reflns 8435
_refine_ls_number_restraints 0
_refine_ls_restrained_S_all 1.058
_refine_ls_R_factor_all 0.0329
_refine_ls_R_factor_gt 0.0229
_refine_ls_shift/su_max 0.003
_refine_ls_shift/su_mean 0.000
_refine_ls_structure_factor_coef Fsqd
_refine_ls_weighting_details 'w=1/[\s^2^(Fo^2^)+(0.0115P)^2^+3.0951P] where P=(Fo^2^+2Fc^2^)/3'
_refine_ls_weighting_scheme calc
_refine_ls_wR_factor_gt 0.0378
_refine_ls_wR_factor_ref 0.0398
_reflns_Friedel_coverage 0.000
_reflns_number_gt 7190
_reflns_number_total 8435
_reflns_threshold_expression 'I > 2\s(I)'
_cod_data_source_file d4sc08205b2.cif
_cod_data_source_block mw556
_cod_depositor_comments 'Adding full bibliography for 1574079--1574083.cif.'
_cod_database_code 1574082
_shelx_shelxl_version_number 2018/3
_shelx_space_group_comment
;
The symmetry employed for this shelxl refinement is uniquely defined
by the following loop, which should always be used as a source of
symmetry information in preference to the above space-group names.
They are only intended as comments.
;
_shelx_estimated_absorpt_t_max 0.673
_shelx_estimated_absorpt_t_min 0.480
_olex2_refinement_description
;
1. Fixed Uiso
 At 1.2 times of:
  All C(H) groups, All C(H,H) groups
 At 1.5 times of:
  All C(H,H,H) groups
2.a Secondary CH2 refined with riding coordinates:
 C29(H29A,H29B), C30(H30A,H30B)
2.b Aromatic/amide H refined with riding coordinates:
 C11(H11), C5(H5), C8(H8), C4(H4), C2(H2), C20(H20), C10(H10), C24(H24),
 C17(H17), C25(H25), C27(H27), C28(H28), C16(H16), C26(H26), C18(H18), C19(H19)
2.c Idealised Me refined as rotating group:
 C12(H12A,H12B,H12C), C6(H6A,H6B,H6C)
;
_olex2_submission_special_instructions 'No special instructions were received'

loop_
_space_group_symop_operation_xyz
'x, y, z'
'-x, y+1/2, -z+1/2'
'-x, -y, -z'
'x, -y-1/2, z-1/2'

loop_
_atom_site_label
_atom_site_type_symbol
_atom_site_fract_x
_atom_site_fract_y
_atom_site_fract_z
_atom_site_U_iso_or_equiv
_atom_site_adp_type
_atom_site_occupancy
_atom_site_site_symmetry_order
_atom_site_calc_flag
_atom_site_refinement_flags_posn
_atom_site_refinement_flags_adp
_atom_site_refinement_flags_occupancy
_atom_site_disorder_assembly
_atom_site_disorder_group
Pt1 Pt 0.60600(2) 0.41824(2) 0.50110(2) 0.00916(2) Uani 1 1 d . . . . .
S1 S 0.87141(5) 0.37422(2) 0.41586(5) 0.01042(10) Uani 1 1 d . . . . .
Cl1 Cl 0.86570(7) 0.32069(3) 0.91491(7) 0.02965(14) Uani 1 1 d . . . . .
Cl2 Cl 0.75578(8) 0.42734(2) 1.03850(7) 0.03390(16) Uani 1 1 d . . . . .
O2 O 0.97675(15) 0.35860(6) 0.35132(16) 0.0150(3) Uani 1 1 d . . . . .
O1 O 0.87695(15) 0.36496(6) 0.55819(16) 0.0149(3) Uani 1 1 d . . . . .
N2 N 0.74129(17) 0.46039(6) 0.41941(18) 0.0101(3) Uani 1 1 d . . . . .
N1 N 0.61690(17) 0.36275(6) 0.35273(18) 0.0101(3) Uani 1 1 d . . . . .
C13 C 0.4778(2) 0.37937(7) 0.5776(2) 0.0113(4) Uani 1 1 d . . . . .
C11 C 0.7238(2) 0.51035(8) 0.3963(2) 0.0135(4) Uani 1 1 d . . . . .
H11 H 0.651973 0.526497 0.423641 0.016 Uiso 1 1 calc R U . . .
C5 C 0.5111(2) 0.34174(8) 0.2814(2) 0.0123(4) Uani 1 1 d . . . . .
H5 H 0.429546 0.353235 0.296415 0.015 Uiso 1 1 calc R U . . .
C21 C 0.6098(2) 0.47019(8) 0.6394(2) 0.0119(4) Uani 1 1 d . . . . .
C3 C 0.6340(2) 0.28532(8) 0.1631(2) 0.0127(4) Uani 1 1 d . . . . .
C22 C 0.6286(2) 0.50461(8) 0.7187(2) 0.0138(4) Uani 1 1 d . . . . .
C8 C 0.9318(2) 0.46525(8) 0.3164(2) 0.0135(4) Uani 1 1 d . . . . .
H8 H 1.003055 0.448259 0.290476 0.016 Uiso 1 1 calc R U . . .
C4 C 0.5169(2) 0.30389(8) 0.1866(2) 0.0141(4) Uani 1 1 d . . . . .
H4 H 0.439859 0.290534 0.137277 0.017 Uiso 1 1 calc R U . . .
C9 C 0.9125(2) 0.51670(8) 0.2896(2) 0.0153(4) Uani 1 1 d . . . . .
C23 C 0.6682(2) 0.54652(8) 0.8079(2) 0.0136(4) Uani 1 1 d . . . . .
C2 C 0.7439(2) 0.30817(7) 0.2341(2) 0.0119(4) Uani 1 1 d . . . . .
H2 H 0.826615 0.297819 0.219935 0.014 Uiso 1 1 calc R U . . .
C15 C 0.3184(2) 0.32028(7) 0.6840(2) 0.0117(4) Uani 1 1 d . . . . .
C20 C 0.3656(2) 0.29017(8) 0.7966(2) 0.0150(4) Uani 1 1 d . . . . .
H20 H 0.452999 0.292956 0.836857 0.018 Uiso 1 1 calc R U . . .
C1 C 0.7298(2) 0.34602(7) 0.3251(2) 0.0101(4) Uani 1 1 d . . . . .
C10 C 0.8080(2) 0.53870(8) 0.3337(2) 0.0149(4) Uani 1 1 d . . . . .
H10 H 0.793532 0.573858 0.320974 0.018 Uiso 1 1 calc R U . . .
C24 C 0.6203(2) 0.55446(8) 0.9283(2) 0.0180(5) Uani 1 1 d . . . . .
H24 H 0.555013 0.533017 0.951028 0.022 Uiso 1 1 calc R U . . .
C7 C 0.8457(2) 0.43963(8) 0.3809(2) 0.0109(4) Uani 1 1 d . . . . .
C17 C 0.1098(2) 0.28276(9) 0.6845(3) 0.0213(5) Uani 1 1 d . . . . .
H17 H 0.021532 0.280647 0.646966 0.026 Uiso 1 1 calc R U . . .
C25 C 0.6670(2) 0.59342(9) 1.0152(3) 0.0200(5) Uani 1 1 d . . . . .
H25 H 0.633402 0.598439 1.096757 0.024 Uiso 1 1 calc R U . . .
C14 C 0.4023(2) 0.35381(8) 0.6257(2) 0.0121(4) Uani 1 1 d . . . . .
C27 C 0.8088(2) 0.61881(9) 0.8631(3) 0.0195(5) Uani 1 1 d . . . . .
H27 H 0.873069 0.640773 0.840479 0.023 Uiso 1 1 calc R U . . .
C28 C 0.7607(2) 0.58009(9) 0.7747(2) 0.0162(4) Uani 1 1 d . . . . .
H28 H 0.791113 0.576407 0.690766 0.019 Uiso 1 1 calc R U . . .
C12 C 1.0005(3) 0.54546(9) 0.2138(3) 0.0239(5) Uani 1 1 d . . . . .
H12A H 1.088936 0.534446 0.243963 0.036 Uiso 1 1 calc R U . . .
H12B H 0.993397 0.581602 0.231562 0.036 Uiso 1 1 calc R U . . .
H12C H 0.976670 0.539106 0.116276 0.036 Uiso 1 1 calc R U . . .
C16 C 0.1882(2) 0.31616(8) 0.6292(2) 0.0162(5) Uani 1 1 d . . . . .
H16 H 0.153414 0.336374 0.553639 0.019 Uiso 1 1 calc R U . . .
C6 C 0.6442(2) 0.24291(8) 0.0652(2) 0.0178(5) Uani 1 1 d . . . . .
H6A H 0.570707 0.220254 0.062873 0.027 Uiso 1 1 calc R U . . .
H6B H 0.723555 0.224106 0.094718 0.027 Uiso 1 1 calc R U . . .
H6C H 0.644966 0.256751 -0.025617 0.027 Uiso 1 1 calc R U . . .
C26 C 0.7623(2) 0.62506(9) 0.9840(3) 0.0216(5) Uani 1 1 d . . . . .
H26 H 0.795703 0.650971 1.045388 0.026 Uiso 1 1 calc R U . . .
C29 C 0.7464(2) 0.36210(10) 0.8262(3) 0.0211(5) Uani 1 1 d . . . . .
H29A H 0.789482 0.388482 0.779824 0.025 Uiso 1 1 calc R U . . .
H29B H 0.690519 0.342572 0.755510 0.025 Uiso 1 1 calc R U . . .
C18 C 0.1585(2) 0.25247(9) 0.7938(3) 0.0193(5) Uani 1 1 d . . . . .
H18 H 0.104546 0.229226 0.829869 0.023 Uiso 1 1 calc R U . . .
C19 C 0.2871(2) 0.25647(8) 0.8500(2) 0.0179(5) Uani 1 1 d . . . . .
H19 H 0.321263 0.236021 0.925285 0.021 Uiso 1 1 calc R U . . .
C30 C 0.6648(2) 0.38702(9) 0.9161(2) 0.0199(5) Uani 1 1 d . . . . .
H30A H 0.622338 0.360808 0.963608 0.024 Uiso 1 1 calc R U . . .
H30B H 0.597226 0.407026 0.859601 0.024 Uiso 1 1 calc R U . . .

loop_
_atom_site_aniso_label
_atom_site_aniso_U_11
_atom_site_aniso_U_22
_atom_site_aniso_U_33
_atom_site_aniso_U_23
_atom_site_aniso_U_13
_atom_site_aniso_U_12
Pt1 0.00968(4) 0.00779(3) 0.01045(4) -0.00014(3) 0.00293(2) 0.00070(3)
S1 0.0099(2) 0.0102(2) 0.0109(2) -0.00014(18) 0.00077(19) 0.00236(18)
Cl1 0.0257(3) 0.0352(3) 0.0293(4) 0.0049(3) 0.0083(3) 0.0055(3)
Cl2 0.0519(5) 0.0260(3) 0.0205(3) -0.0051(2) -0.0040(3) -0.0038(3)
O2 0.0125(8) 0.0164(7) 0.0170(8) -0.0016(6) 0.0048(6) 0.0044(6)
O1 0.0152(8) 0.0171(7) 0.0118(8) 0.0011(6) 0.0001(6) 0.0016(6)
N2 0.0100(9) 0.0099(8) 0.0106(9) -0.0009(6) 0.0023(7) 0.0001(6)
N1 0.0114(9) 0.0096(8) 0.0094(9) 0.0009(6) 0.0019(7) -0.0004(6)
C13 0.0138(10) 0.0089(9) 0.0108(10) -0.0015(7) 0.0015(8) 0.0030(7)
C11 0.0158(11) 0.0090(9) 0.0163(11) 0.0001(8) 0.0046(9) 0.0022(8)
C5 0.0121(11) 0.0116(9) 0.0130(11) 0.0023(8) 0.0010(8) 0.0010(8)
C21 0.0110(10) 0.0120(9) 0.0129(11) 0.0016(8) 0.0030(8) 0.0011(7)
C3 0.0207(12) 0.0094(9) 0.0082(10) 0.0017(7) 0.0029(8) -0.0009(8)
C22 0.0135(11) 0.0137(9) 0.0153(11) 0.0020(8) 0.0054(9) 0.0020(8)
C8 0.0096(10) 0.0157(10) 0.0150(11) -0.0009(8) 0.0015(8) -0.0006(8)
C4 0.0174(11) 0.0113(9) 0.0127(11) 0.0010(8) -0.0006(9) -0.0030(8)
C9 0.0157(11) 0.0151(10) 0.0152(11) 0.0000(8) 0.0030(9) -0.0047(8)
C23 0.0130(11) 0.0106(9) 0.0166(11) -0.0007(8) 0.0005(8) 0.0021(8)
C2 0.0146(11) 0.0090(9) 0.0128(11) 0.0002(7) 0.0041(8) 0.0003(7)
C15 0.0141(11) 0.0084(9) 0.0131(11) -0.0033(8) 0.0038(8) 0.0017(7)
C20 0.0139(11) 0.0151(10) 0.0158(11) 0.0016(8) 0.0016(9) 0.0011(8)
C1 0.0127(10) 0.0084(8) 0.0085(10) 0.0025(7) 0.0000(8) 0.0000(7)
C10 0.0163(11) 0.0113(9) 0.0173(11) 0.0000(8) 0.0032(9) -0.0007(8)
C24 0.0212(12) 0.0144(10) 0.0194(12) -0.0014(9) 0.0067(10) -0.0013(9)
C7 0.0118(10) 0.0094(9) 0.0108(10) -0.0014(7) -0.0001(8) -0.0002(7)
C17 0.0120(11) 0.0220(11) 0.0290(14) 0.0022(10) 0.0004(10) -0.0031(9)
C25 0.0235(13) 0.0206(11) 0.0164(12) -0.0040(9) 0.0049(10) 0.0022(9)
C14 0.0120(10) 0.0116(9) 0.0122(10) -0.0022(8) 0.0003(8) 0.0018(8)
C27 0.0117(11) 0.0165(10) 0.0306(14) -0.0033(10) 0.0040(10) -0.0014(8)
C28 0.0127(10) 0.0169(10) 0.0199(11) -0.0025(9) 0.0057(8) 0.0033(9)
C12 0.0213(13) 0.0208(12) 0.0322(15) 0.0021(10) 0.0119(11) -0.0046(10)
C16 0.0144(11) 0.0143(10) 0.0195(12) 0.0014(9) 0.0007(9) 0.0000(8)
C6 0.0242(12) 0.0122(10) 0.0170(12) -0.0032(8) 0.0029(9) -0.0008(9)
C26 0.0190(12) 0.0179(11) 0.0263(14) -0.0093(10) -0.0011(10) 0.0010(9)
C29 0.0186(12) 0.0268(12) 0.0173(12) 0.0019(10) 0.0015(10) -0.0040(10)
C18 0.0193(12) 0.0149(10) 0.0255(13) 0.0012(9) 0.0092(10) -0.0036(9)
C19 0.0221(12) 0.0149(10) 0.0174(12) 0.0029(9) 0.0050(9) 0.0008(9)
C30 0.0231(13) 0.0199(11) 0.0158(12) 0.0025(9) 0.0009(10) -0.0035(9)

loop_
_atom_type_symbol
_atom_type_description
_atom_type_scat_dispersion_real
_atom_type_scat_dispersion_imag
_atom_type_scat_source
C C 0.0033 0.0016 'International Tables Vol C Tables 4.2.6.8 and 6.1.1.4'
H H 0.0000 0.0000 'International Tables Vol C Tables 4.2.6.8 and 6.1.1.4'
Cl Cl 0.1484 0.1585 'International Tables Vol C Tables 4.2.6.8 and 6.1.1.4'
N N 0.0061 0.0033 'International Tables Vol C Tables 4.2.6.8 and 6.1.1.4'
O O 0.0106 0.0060 'International Tables Vol C Tables 4.2.6.8 and 6.1.1.4'
Pt Pt -1.7033 8.3905 'International Tables Vol C Tables 4.2.6.8 and 6.1.1.4'
S S 0.1246 0.1234 'International Tables Vol C Tables 4.2.6.8 and 6.1.1.4'

loop_
_geom_angle_atom_site_label_1
_geom_angle_atom_site_label_2
_geom_angle_atom_site_label_3
_geom_angle
_geom_angle_site_symmetry_1
_geom_angle_site_symmetry_3
_geom_angle_publ_flag
N2 Pt1 N1 88.85(7) . . ?
C13 Pt1 N2 179.33(8) . . ?
C13 Pt1 N1 91.57(8) . . ?
C21 Pt1 N2 87.80(8) . . ?
C21 Pt1 N1 175.68(8) . . ?
C21 Pt1 C13 91.81(9) . . ?
O2 S1 C1 107.47(10) . . ?
O2 S1 C7 107.33(10) . . ?
O1 S1 O2 119.05(10) . . ?
O1 S1 C1 109.10(10) . . ?
O1 S1 C7 109.94(10) . . ?
C7 S1 C1 102.69(10) . . ?
C11 N2 Pt1 120.55(15) . . ?
C7 N2 Pt1 122.72(14) . . ?
C7 N2 C11 116.65(19) . . ?
C5 N1 Pt1 121.74(15) . . ?
C1 N1 Pt1 121.81(14) . . ?
C1 N1 C5 116.44(18) . . ?
C14 C13 Pt1 177.30(19) . . ?
N2 C11 H11 119.1 . . ?
N2 C11 C10 121.8(2) . . ?
C10 C11 H11 119.1 . . ?
N1 C5 H5 118.8 . . ?
N1 C5 C4 122.4(2) . . ?
C4 C5 H5 118.8 . . ?
C22 C21 Pt1 170.3(2) . . ?
C4 C3 C2 116.9(2) . . ?
C4 C3 C6 122.3(2) . . ?
C2 C3 C6 120.8(2) . . ?
C21 C22 C23 172.0(2) . . ?
C9 C8 H8 120.5 . . ?
C7 C8 H8 120.5 . . ?
C7 C8 C9 118.9(2) . . ?
C5 C4 C3 120.8(2) . . ?
C5 C4 H4 119.6 . . ?
C3 C4 H4 119.6 . . ?
C8 C9 C12 120.6(2) . . ?
C10 C9 C8 116.7(2) . . ?
C10 C9 C12 122.7(2) . . ?
C24 C23 C22 122.6(2) . . ?
C24 C23 C28 118.3(2) . . ?
C28 C23 C22 119.1(2) . . ?
C3 C2 H2 120.6 . . ?
C1 C2 C3 118.7(2) . . ?
C1 C2 H2 120.6 . . ?
C20 C15 C14 120.7(2) . . ?
C16 C15 C20 117.9(2) . . ?
C16 C15 C14 121.3(2) . . ?
C15 C20 H20 119.4 . . ?
C19 C20 C15 121.2(2) . . ?
C19 C20 H20 119.4 . . ?
N1 C1 S1 117.30(15) . . ?
N1 C1 C2 124.8(2) . . ?
C2 C1 S1 117.92(17) . . ?
C11 C10 H10 119.4 . . ?
C9 C10 C11 121.3(2) . . ?
C9 C10 H10 119.4 . . ?
C23 C24 H24 119.7 . . ?
C25 C24 C23 120.6(2) . . ?
C25 C24 H24 119.7 . . ?
N2 C7 S1 116.68(16) . . ?
N2 C7 C8 124.62(19) . . ?
C8 C7 S1 118.70(17) . . ?
C16 C17 H17 119.6 . . ?
C18 C17 H17 119.6 . . ?
C18 C17 C16 120.9(2) . . ?
C24 C25 H25 119.7 . . ?
C26 C25 C24 120.6(2) . . ?
C26 C25 H25 119.7 . . ?
C13 C14 C15 175.9(2) . . ?
C28 C27 H27 120.2 . . ?
C26 C27 H27 120.2 . . ?
C26 C27 C28 119.7(2) . . ?
C23 C28 H28 119.5 . . ?
C27 C28 C23 120.9(2) . . ?
C27 C28 H28 119.5 . . ?
C9 C12 H12A 109.5 . . ?
C9 C12 H12B 109.5 . . ?
C9 C12 H12C 109.5 . . ?
H12A C12 H12B 109.5 . . ?
H12A C12 H12C 109.5 . . ?
H12B C12 H12C 109.5 . . ?
C15 C16 H16 119.8 . . ?
C17 C16 C15 120.5(2) . . ?
C17 C16 H16 119.8 . . ?
C3 C6 H6A 109.5 . . ?
C3 C6 H6B 109.5 . . ?
C3 C6 H6C 109.5 . . ?
H6A C6 H6B 109.5 . . ?
H6A C6 H6C 109.5 . . ?
H6B C6 H6C 109.5 . . ?
C25 C26 C27 119.8(2) . . ?
C25 C26 H26 120.1 . . ?
C27 C26 H26 120.1 . . ?
Cl1 C29 H29A 108.8 . . ?
Cl1 C29 H29B 108.8 . . ?
H29A C29 H29B 107.7 . . ?
C30 C29 Cl1 113.69(18) . . ?
C30 C29 H29A 108.8 . . ?
C30 C29 H29B 108.8 . . ?
C17 C18 H18 120.4 . . ?
C17 C18 C19 119.2(2) . . ?
C19 C18 H18 120.4 . . ?
C20 C19 C18 120.2(2) . . ?
C20 C19 H19 119.9 . . ?
C18 C19 H19 119.9 . . ?
Cl2 C30 H30A 109.2 . . ?
Cl2 C30 H30B 109.2 . . ?
C29 C30 Cl2 112.10(18) . . ?
C29 C30 H30A 109.2 . . ?
C29 C30 H30B 109.2 . . ?
H30A C30 H30B 107.9 . . ?

loop_
_geom_bond_atom_site_label_1
_geom_bond_atom_site_label_2
_geom_bond_distance
_geom_bond_site_symmetry_2
_geom_bond_publ_flag
Pt1 N2 2.0844(18) . ?
Pt1 N1 2.1048(18) . ?
Pt1 C13 1.956(2) . ?
Pt1 C21 1.947(2) . ?
S1 O2 1.4364(16) . ?
S1 O1 1.4343(17) . ?
S1 C1 1.785(2) . ?
S1 C7 1.782(2) . ?
Cl1 C29 1.795(3) . ?
Cl2 C30 1.784(2) . ?
N2 C11 1.353(3) . ?
N2 C7 1.345(3) . ?
N1 C5 1.347(3) . ?
N1 C1 1.344(3) . ?
C13 C14 1.206(3) . ?
C11 H11 0.9500 . ?
C11 C10 1.390(3) . ?
C5 H5 0.9500 . ?
C5 C4 1.388(3) . ?
C21 C22 1.204(3) . ?
C3 C4 1.389(3) . ?
C3 C2 1.398(3) . ?
C3 C6 1.506(3) . ?
C22 C23 1.444(3) . ?
C8 H8 0.9500 . ?
C8 C9 1.399(3) . ?
C8 C7 1.377(3) . ?
C4 H4 0.9500 . ?
C9 C10 1.384(3) . ?
C9 C12 1.501(3) . ?
C23 C24 1.395(3) . ?
C23 C28 1.402(3) . ?
C2 H2 0.9500 . ?
C2 C1 1.378(3) . ?
C15 C20 1.403(3) . ?
C15 C14 1.444(3) . ?
C15 C16 1.401(3) . ?
C20 H20 0.9500 . ?
C20 C19 1.385(3) . ?
C10 H10 0.9500 . ?
C24 H24 0.9500 . ?
C24 C25 1.388(3) . ?
C17 H17 0.9500 . ?
C17 C16 1.389(3) . ?
C17 C18 1.385(3) . ?
C25 H25 0.9500 . ?
C25 C26 1.386(3) . ?
C27 H27 0.9500 . ?
C27 C28 1.395(3) . ?
C27 C26 1.386(4) . ?
C28 H28 0.9500 . ?
C12 H12A 0.9800 . ?
C12 H12B 0.9800 . ?
C12 H12C 0.9800 . ?
C16 H16 0.9500 . ?
C6 H6A 0.9800 . ?
C6 H6B 0.9800 . ?
C6 H6C 0.9800 . ?
C26 H26 0.9500 . ?
C29 H29A 0.9900 . ?
C29 H29B 0.9900 . ?
C29 C30 1.497(4) . ?
C18 H18 0.9500 . ?
C18 C19 1.389(3) . ?
C19 H19 0.9500 . ?
C30 H30A 0.9900 . ?
C30 H30B 0.9900 . ?

loop_
_geom_torsion_atom_site_label_1
_geom_torsion_atom_site_label_2
_geom_torsion_atom_site_label_3
_geom_torsion_atom_site_label_4
_geom_torsion
_geom_torsion_site_symmetry_1
_geom_torsion_site_symmetry_2
_geom_torsion_site_symmetry_3
_geom_torsion_site_symmetry_4
_geom_torsion_publ_flag
Pt1 N2 C11 C10 -175.66(17) . . . . ?
Pt1 N2 C7 S1 -5.1(2) . . . . ?
Pt1 N2 C7 C8 174.38(17) . . . . ?
Pt1 N1 C5 C4 -177.71(16) . . . . ?
Pt1 N1 C1 S1 -2.0(2) . . . . ?
Pt1 N1 C1 C2 176.76(16) . . . . ?
Cl1 C29 C30 Cl2 63.3(2) . . . . ?
O2 S1 C1 N1 -168.23(15) . . . . ?
O2 S1 C1 C2 12.96(19) . . . . ?
O2 S1 C7 N2 172.58(16) . . . . ?
O2 S1 C7 C8 -6.9(2) . . . . ?
O1 S1 C1 N1 61.40(18) . . . . ?
O1 S1 C1 C2 -117.41(17) . . . . ?
O1 S1 C7 N2 -56.56(19) . . . . ?
O1 S1 C7 C8 123.97(18) . . . . ?
N2 C11 C10 C9 1.3(4) . . . . ?
N1 C5 C4 C3 1.1(3) . . . . ?
C11 N2 C7 S1 178.20(16) . . . . ?
C11 N2 C7 C8 -2.4(3) . . . . ?
C5 N1 C1 S1 178.72(15) . . . . ?
C5 N1 C1 C2 -2.6(3) . . . . ?
C3 C2 C1 S1 179.40(16) . . . . ?
C3 C2 C1 N1 0.7(3) . . . . ?
C22 C23 C24 C25 175.9(2) . . . . ?
C22 C23 C28 C27 -175.1(2) . . . . ?
C8 C9 C10 C11 -2.6(3) . . . . ?
C4 C3 C2 C1 2.1(3) . . . . ?
C9 C8 C7 S1 -179.55(17) . . . . ?
C9 C8 C7 N2 1.0(3) . . . . ?
C23 C24 C25 C26 -0.1(4) . . . . ?
C2 C3 C4 C5 -3.0(3) . . . . ?
C15 C20 C19 C18 -1.0(3) . . . . ?
C20 C15 C16 C17 -0.7(3) . . . . ?
C1 S1 C7 N2 59.45(18) . . . . ?
C1 S1 C7 C8 -120.02(18) . . . . ?
C1 N1 C5 C4 1.6(3) . . . . ?
C24 C23 C28 C27 3.4(3) . . . . ?
C24 C25 C26 C27 2.0(4) . . . . ?
C7 S1 C1 N1 -55.21(18) . . . . ?
C7 S1 C1 C2 125.98(17) . . . . ?
C7 N2 C11 C10 1.2(3) . . . . ?
C7 C8 C9 C10 1.5(3) . . . . ?
C7 C8 C9 C12 -177.1(2) . . . . ?
C17 C18 C19 C20 -0.4(4) . . . . ?
C14 C15 C20 C19 -177.4(2) . . . . ?
C14 C15 C16 C17 178.3(2) . . . . ?
C28 C23 C24 C25 -2.6(3) . . . . ?
C28 C27 C26 C25 -1.1(4) . . . . ?
C12 C9 C10 C11 176.0(2) . . . . ?
C16 C15 C20 C19 1.6(3) . . . . ?
C16 C17 C18 C19 1.3(4) . . . . ?
C6 C3 C4 C5 177.5(2) . . . . ?
C6 C3 C2 C1 -178.4(2) . . . . ?
C26 C27 C28 C23 -1.6(4) . . . . ?
C18 C17 C16 C15 -0.7(4) . . . . ?
